data_4021978
loop_
_publ_author_name
'Gregory S. Coumbarides'
'Majid Motevalli'
'Warda A. Muse'
'Peter B. Wyatt'

_publ_section_title
;
 Stereoselective Synthesis of (E)-Mannosylidene Derivatives
 Using the Wittig Reaction
;
_journal_name_full 'Journal of Organic Chemistry'
_journal_page_first 7888
_journal_page_last 7891
_journal_paper_doi 10.1021/jo061178s
_journal_volume 71
_journal_year 2006
_chemical_absolute_configuration rm
_chemical_compound_source 'synthesis as described'
_chemical_formula_moiety 'C36 H35 N O5'
_chemical_formula_sum 'C36 H35 N O5'
_chemical_formula_weight 561.65
_chemical_name_systematic
;
  ?
;
_space_group_IT_number 4
_symmetry_cell_setting monoclinic
_symmetry_space_group_name_Hall 'P 2yb'
_symmetry_space_group_name_H-M 'P 1 21 1'
_atom_sites_solution_hydrogens geom
_atom_sites_solution_primary direct
_atom_sites_solution_secondary difmap
_audit_creation_method SHELXL-97
_cell_angle_alpha 90.00
_cell_angle_beta 90.887(2)
_cell_angle_gamma 90.00
_cell_formula_units_Z 2
_cell_length_a 12.1305(4)
_cell_length_b 9.0800(3)
_cell_length_c 13.9003(4)
_cell_measurement_reflns_used 3633
_cell_measurement_temperature 120(2)
_cell_measurement_theta_max 27.48
_cell_measurement_theta_min 2.91
_cell_measurement_wavelength 0.71073
_cell_volume 1530.86(8)
_computing_cell_refinement 'DENZO (Otwinowski & Minor, 1997) & COLLECT (Hooft, R.W.W., 1998)'
_computing_data_collection 'COLLECT (Hooft, R.W.W., 1998)'
_computing_data_reduction 'DENZO (Otwinowski & Minor, 1997) & COLLECT (Hooft, R.W.W., 1998)'
_computing_molecular_graphics 'Ortep-3 for Windows (Farrugia, 1997) &PLUTON  (Spek,A.L.,1990)'
_computing_publication_material 'WinGX publication routines (Farrugia, 1999)'
_computing_structure_refinement 'SHELXL-97 (Sheldrick, 1997b)'
_computing_structure_solution 'SHELXS-97 (Sheldrick, 1997b)'
_diffrn_ambient_temperature 120(2)
_diffrn_detector_area_resol_mean 9.091
_diffrn_measured_fraction_theta_full 0.989
_diffrn_measured_fraction_theta_max 0.989
_diffrn_measurement_device_type 'Bruker-Nonius 95mm CCD camera on \k-goniostat'
_diffrn_measurement_method '\f & \w scans'
_diffrn_radiation_monochromator '10cm confocal mirrors'
_diffrn_radiation_source 'Bruker-Nonius FR591 rotating anode'
_diffrn_radiation_type MoK\a
_diffrn_radiation_wavelength 0.71073
_diffrn_reflns_av_R_equivalents 0.0467
_diffrn_reflns_av_sigmaI/netI 0.0418
_diffrn_reflns_limit_h_max 15
_diffrn_reflns_limit_h_min -15
_diffrn_reflns_limit_k_max 11
_diffrn_reflns_limit_k_min -11
_diffrn_reflns_limit_l_max 14
_diffrn_reflns_limit_l_min -18
_diffrn_reflns_number 16791
_diffrn_reflns_theta_full 27.59
_diffrn_reflns_theta_max 27.59
_diffrn_reflns_theta_min 2.93
_diffrn_standards_decay_% 0
_exptl_absorpt_coefficient_mu 0.081
_exptl_absorpt_correction_T_max 0.9960
_exptl_absorpt_correction_T_min 0.9731
_exptl_absorpt_correction_type multi-scan
_exptl_absorpt_process_details 'SADABS V2.10 (Sheldrick, G.M.,2003)'
_exptl_crystal_colour colourless
_exptl_crystal_density_diffrn 1.218
_exptl_crystal_density_method 'not measured'
_exptl_crystal_description Rod
_exptl_crystal_F_000 596
_exptl_crystal_size_max 0.34
_exptl_crystal_size_mid 0.08
_exptl_crystal_size_min 0.05
_refine_diff_density_max 0.234
_refine_diff_density_min -0.167
_refine_diff_density_rms 0.038
_refine_ls_abs_structure_details 'Flack H D (1983), Acta Cryst. A39, 876-881'
_refine_ls_extinction_coef 0.017(3)
_refine_ls_extinction_expression Fc^*^=kFc[1+0.001xFc^2^\l^3^/sin(2\q)]^-1/4^
_refine_ls_extinction_method SHELXL
_refine_ls_goodness_of_fit_ref 1.103
_refine_ls_hydrogen_treatment constr
_refine_ls_matrix_type full
_refine_ls_number_parameters 332
_refine_ls_number_reflns 3730
_refine_ls_number_restraints 1
_refine_ls_restrained_S_all 1.103
_refine_ls_R_factor_all 0.0561
_refine_ls_R_factor_gt 0.0449
_refine_ls_shift/su_max 0.000
_refine_ls_shift/su_mean 0.000
_refine_ls_structure_factor_coef Fsqd
_refine_ls_weighting_details 'calc w=1/[\s^2^(Fo^2^)+(0.0484P)^2^+0.2801P] where P=(Fo^2^+2Fc^2^)/3'
_refine_ls_weighting_scheme calc
_refine_ls_wR_factor_gt 0.1043
_refine_ls_wR_factor_ref 0.1098
_reflns_number_gt 3220
_reflns_number_total 3730
_reflns_threshold_expression >2sigma(I)
_cod_data_source_file jo061178ssi20060614_011001.cif
_cod_depositor_comments
;
The following automatic conversions were performed:
'_exptl_absorpt_correction_type' value 'Multi-scan' changed to
'multi-scan' according to
'/home/saulius/struct/CIF-dictionaries/cif_core.dic' dictionary named
'cif_core.dic' version 2.4.1 from 2010-06-29.

Automatic conversion script
Id: cif_fix_enum 1527 2010-12-29 10:47:43Z saulius 
;
_cod_original_sg_symbol_H-M 'P 21'
_cod_database_code 4021978

loop_
_symmetry_equiv_pos_as_xyz
'x, y, z'
'-x, y+1/2, -z'

loop_
_atom_site_label
_atom_site_type_symbol
_atom_site_fract_x
_atom_site_fract_y
_atom_site_fract_z
_atom_site_U_iso_or_equiv
_atom_site_adp_type
_atom_site_occupancy
_atom_site_symmetry_multiplicity
_atom_site_calc_flag
_atom_site_refinement_flags
C1 C 0.3310(2) 0.7169(3) 0.67143(17) 0.0324(6) Uani 1 1 d .
C2 C 0.4252(2) 0.7695(3) 0.62189(16) 0.0275(5) Uani 1 1 d .
H2 H 0.4964 0.7511 0.6487 0.033 Uiso 1 1 calc R
C3 C 0.41691(18) 0.8439(3) 0.53899(15) 0.0244(5) Uani 1 1 d .
C4 C 0.51361(19) 0.9001(3) 0.48327(15) 0.0260(5) Uani 1 1 d .
H4 H 0.5138 1.0101 0.4867 0.031 Uiso 1 1 calc R
C5 C 0.4974(2) 0.8545(3) 0.37807(16) 0.0258(5) Uani 1 1 d .
H5 H 0.5606 0.8902 0.3391 0.031 Uiso 1 1 calc R
C6 C 0.3885(2) 0.9192(3) 0.33816(16) 0.0262(5) Uani 1 1 d .
H6 H 0.3499 0.8433 0.2978 0.031 Uiso 1 1 calc R
C7 C 0.3118(2) 0.9698(3) 0.41824(16) 0.0262(5) Uani 1 1 d .
H7 H 0.3357 1.0695 0.4411 0.031 Uiso 1 1 calc R
C8 C 0.1935(2) 0.9772(4) 0.38594(19) 0.0386(7) Uani 1 1 d .
H8A H 0.1472 1.0132 0.4391 0.046 Uiso 1 1 calc R
H8B H 0.1853 1.0460 0.3310 0.046 Uiso 1 1 calc R
C9 C 0.7040(2) 0.9447(3) 0.5097(2) 0.0371(6) Uani 1 1 d .
H9A H 0.6851 1.0463 0.5293 0.045 Uiso 1 1 calc R
H9B H 0.7214 0.9456 0.4403 0.045 Uiso 1 1 calc R
C10 C 0.80251(11) 0.8913(2) 0.56709(11) 0.0324(6) Uani 1 1 d G
C11 C 0.80241(12) 0.8955(2) 0.66705(11) 0.0410(7) Uani 1 1 d G
H11 H 0.7386 0.9278 0.6998 0.049 Uiso 1 1 calc R
C12 C 0.89563(14) 0.8522(3) 0.71917(9) 0.0504(8) Uani 1 1 d G
H12 H 0.8956 0.8551 0.7875 0.061 Uiso 1 1 calc R
C13 C 0.98896(12) 0.8049(3) 0.67132(13) 0.0526(9) Uani 1 1 d G
H13 H 1.0527 0.7754 0.7069 0.063 Uiso 1 1 calc R
C14 C 0.98906(12) 0.8007(3) 0.57136(13) 0.0530(9) Uani 1 1 d G
H14 H 1.0528 0.7684 0.5387 0.064 Uiso 1 1 calc R
C15 C 0.89584(14) 0.8439(2) 0.51925(9) 0.0429(7) Uani 1 1 d G
H15 H 0.8959 0.8411 0.4509 0.051 Uiso 1 1 calc R
C16 C 0.5116(2) 0.6397(3) 0.28122(16) 0.0292(5) Uani 1 1 d .
H16A H 0.4656 0.6943 0.2338 0.035 Uiso 1 1 calc R
H16B H 0.4890 0.5350 0.2791 0.035 Uiso 1 1 calc R
C17 C 0.63142(10) 0.65159(19) 0.25329(10) 0.0294(5) Uani 1 1 d G
C18 C 0.71297(13) 0.6069(2) 0.31830(9) 0.0352(6) Uani 1 1 d G
H18 H 0.6938 0.5786 0.3817 0.042 Uiso 1 1 calc R
C19 C 0.82256(12) 0.6038(2) 0.29060(11) 0.0398(7) Uani 1 1 d G
H19 H 0.8783 0.5732 0.3350 0.048 Uiso 1 1 calc R
C20 C 0.85060(10) 0.6453(3) 0.19789(12) 0.0467(8) Uani 1 1 d G
H20 H 0.9255 0.6431 0.1790 0.056 Uiso 1 1 calc R
C21 C 0.76904(13) 0.6899(3) 0.13288(9) 0.0455(7) Uani 1 1 d G
H21 H 0.7882 0.7183 0.0695 0.055 Uiso 1 1 calc R
C22 C 0.65946(12) 0.6931(2) 0.16058(9) 0.0370(6) Uani 1 1 d G
H22 H 0.6037 0.7236 0.1161 0.044 Uiso 1 1 calc R
C23 C 0.4326(2) 1.0241(3) 0.18434(17) 0.0340(6) Uani 1 1 d .
H23A H 0.3793 0.9559 0.1532 0.041 Uiso 1 1 calc R
H23B H 0.5072 0.9805 0.1808 0.041 Uiso 1 1 calc R
C24 C 0.42967(13) 1.17124(15) 0.13562(11) 0.0307(6) Uani 1 1 d G
C25 C 0.52637(11) 1.24423(19) 0.11230(12) 0.0353(6) Uani 1 1 d G
H25 H 0.5957 1.1984 0.1238 0.042 Uiso 1 1 calc R
C26 C 0.52161(13) 1.38435(19) 0.07218(13) 0.0430(7) Uani 1 1 d G
H26 H 0.5877 1.4342 0.0563 0.052 Uiso 1 1 calc R
C27 C 0.42015(16) 1.45148(16) 0.05537(13) 0.0473(8) Uani 1 1 d G
H27 H 0.4169 1.5472 0.0280 0.057 Uiso 1 1 calc R
C28 C 0.32344(13) 1.3785(2) 0.07869(13) 0.0471(7) Uani 1 1 d G
H28 H 0.2541 1.4244 0.0672 0.056 Uiso 1 1 calc R
C29 C 0.32820(11) 1.23838(19) 0.11881(13) 0.0387(6) Uani 1 1 d G
H29 H 0.2621 1.1885 0.1347 0.046 Uiso 1 1 calc R
C30 C 0.0643(3) 0.8333(7) 0.2980(2) 0.0836(17) Uani 1 1 d .
H30A H 0.0141 0.9127 0.3189 0.100 Uiso 1 1 calc R
H30B H 0.0254 0.7384 0.3057 0.100 Uiso 1 1 calc R
C31 C 0.09020(18) 0.8555(3) 0.19209(10) 0.0579(10) Uani 1 1 d G
C32 C 0.16552(17) 0.7617(3) 0.14923(13) 0.0564(9) Uani 1 1 d G
H32 H 0.2034 0.6899 0.1869 0.068 Uiso 1 1 calc R
C33 C 0.18539(18) 0.7729(3) 0.05129(13) 0.0560(8) Uani 1 1 d G
H33 H 0.2369 0.7088 0.0220 0.067 Uiso 1 1 calc R
C34 C 0.1299(2) 0.8780(3) -0.00379(10) 0.0601(9) Uani 1 1 d G
H34 H 0.1435 0.8856 -0.0707 0.072 Uiso 1 1 calc R
C35 C 0.0546(2) 0.9718(3) 0.03908(14) 0.0677(10) Uani 1 1 d G
H35 H 0.0167 1.0435 0.0014 0.081 Uiso 1 1 calc R
C36 C 0.03475(18) 0.9605(3) 0.13702(15) 0.0635(10) Uani 1 1 d G
H36 H -0.0167 1.0246 0.1663 0.076 Uiso 1 1 calc R
N1 N 0.2576(2) 0.6703(3) 0.71267(16) 0.0448(6) Uani 1 1 d .
O3 O 0.31638(13) 0.86778(19) 0.49864(11) 0.0266(4) Uani 1 1 d .
O4 O 0.61206(13) 0.84774(19) 0.52659(11) 0.0281(4) Uani 1 1 d .
O5 O 0.49248(14) 0.69736(18) 0.37554(11) 0.0277(4) Uani 1 1 d .
O6 O 0.40372(14) 1.04951(18) 0.28241(10) 0.0271(4) Uani 1 1 d .
O8 O 0.15977(16) 0.8337(3) 0.35798(13) 0.0512(6) Uani 1 1 d .

loop_
_atom_site_aniso_label
_atom_site_aniso_U_11
_atom_site_aniso_U_22
_atom_site_aniso_U_33
_atom_site_aniso_U_23
_atom_site_aniso_U_13
_atom_site_aniso_U_12
C1 0.0442(15) 0.0299(13) 0.0230(11) 0.0026(10) -0.0046(11) 0.0070(12)
C2 0.0337(12) 0.0248(12) 0.0239(11) -0.0011(10) -0.0014(9) 0.0061(11)
C3 0.0324(12) 0.0186(11) 0.0222(11) -0.0029(9) -0.0032(9) 0.0032(10)
C4 0.0336(12) 0.0196(11) 0.0248(11) -0.0005(9) -0.0035(10) 0.0010(10)
C5 0.0364(12) 0.0172(11) 0.0240(11) 0.0009(9) 0.0022(9) -0.0023(10)
C6 0.0364(13) 0.0193(11) 0.0229(10) 0.0010(9) -0.0024(10) -0.0055(10)
C7 0.0347(12) 0.0238(12) 0.0199(10) 0.0034(9) -0.0021(9) 0.0012(10)
C8 0.0344(13) 0.0495(17) 0.0317(13) 0.0125(13) -0.0026(11) 0.0006(13)
C9 0.0338(14) 0.0394(17) 0.0381(14) 0.0100(12) -0.0022(11) -0.0024(13)
C10 0.0310(12) 0.0325(14) 0.0336(12) 0.0024(11) -0.0002(10) -0.0047(11)
C11 0.0337(13) 0.0520(19) 0.0374(14) -0.0022(13) -0.0004(11) 0.0008(13)
C12 0.0440(16) 0.067(2) 0.0399(15) 0.0041(16) -0.0095(13) -0.0084(17)
C13 0.0307(14) 0.058(2) 0.069(2) 0.0167(17) -0.0121(14) -0.0059(14)
C14 0.0303(14) 0.064(2) 0.065(2) 0.0077(17) 0.0117(14) 0.0017(15)
C15 0.0373(14) 0.0519(18) 0.0397(14) 0.0029(14) 0.0072(12) -0.0024(14)
C16 0.0402(14) 0.0236(12) 0.0238(11) -0.0045(10) 0.0005(10) -0.0003(11)
C17 0.0412(14) 0.0202(11) 0.0269(11) -0.0027(10) 0.0038(10) -0.0041(11)
C18 0.0424(15) 0.0325(14) 0.0307(13) 0.0031(11) 0.0011(11) -0.0060(12)
C19 0.0385(15) 0.0408(16) 0.0399(14) -0.0011(13) -0.0048(12) -0.0049(13)
C20 0.0426(16) 0.055(2) 0.0427(15) -0.0164(15) 0.0087(13) -0.0085(15)
C21 0.0533(17) 0.060(2) 0.0237(12) -0.0042(13) 0.0073(12) -0.0095(16)
C22 0.0468(15) 0.0395(16) 0.0248(12) -0.0025(11) 0.0000(11) -0.0057(13)
C23 0.0528(15) 0.0271(14) 0.0223(11) 0.0007(10) 0.0037(11) 0.0015(12)
C24 0.0468(14) 0.0268(13) 0.0185(10) 0.0000(10) 0.0024(10) -0.0016(12)
C25 0.0464(15) 0.0361(15) 0.0234(11) -0.0055(11) 0.0034(11) -0.0026(12)
C26 0.0672(19) 0.0337(15) 0.0286(13) -0.0024(12) 0.0127(13) -0.0143(15)
C27 0.083(2) 0.0302(16) 0.0290(13) 0.0070(12) 0.0068(14) -0.0002(16)
C28 0.0623(18) 0.0437(18) 0.0352(14) 0.0107(13) 0.0031(13) 0.0145(16)
C29 0.0465(15) 0.0407(16) 0.0290(12) 0.0049(12) 0.0020(11) 0.0019(13)
C30 0.0455(18) 0.175(5) 0.0298(15) 0.009(2) -0.0064(13) -0.049(3)
C31 0.0437(16) 0.096(3) 0.0335(15) 0.0074(18) -0.0038(13) -0.032(2)
C32 0.0517(17) 0.073(2) 0.0439(16) 0.0187(17) -0.0062(14) -0.0227(18)
C33 0.069(2) 0.059(2) 0.0403(16) 0.0060(16) 0.0011(15) -0.0108(19)
C34 0.088(2) 0.057(2) 0.0351(15) 0.0124(16) 0.0068(16) -0.009(2)
C35 0.089(3) 0.067(3) 0.0468(18) 0.0141(19) 0.0048(18) 0.002(2)
C36 0.063(2) 0.082(3) 0.0459(17) -0.0035(19) 0.0036(16) -0.014(2)
N1 0.0470(14) 0.0535(16) 0.0341(12) 0.0114(12) 0.0024(11) 0.0017(13)
O3 0.0313(8) 0.0265(9) 0.0219(8) 0.0039(7) -0.0029(6) 0.0015(7)
O4 0.0301(8) 0.0250(9) 0.0292(8) 0.0021(7) -0.0046(7) 0.0004(8)
O5 0.0413(9) 0.0191(8) 0.0229(8) 0.0002(6) 0.0037(7) 0.0005(7)
O6 0.0420(9) 0.0202(8) 0.0191(7) 0.0016(7) -0.0011(7) -0.0015(8)
O8 0.0479(11) 0.0728(16) 0.0327(10) 0.0046(10) -0.0068(9) -0.0282(12)

loop_
_atom_type_symbol
_atom_type_description
_atom_type_scat_dispersion_real
_atom_type_scat_dispersion_imag
_atom_type_scat_source
C C 0.0033 0.0000 'International Tables Vol C Tables 4.2.6.8 and 6.1.1.4'
H H 0.0000 0.0000 'International Tables Vol C Tables 4.2.6.8 and 6.1.1.4'
N N 0.0061 0.0000 'International Tables Vol C Tables 4.2.6.8 and 6.1.1.4'
O O 0.0106 0.0000 'International Tables Vol C Tables 4.2.6.8 and 6.1.1.4'

loop_
_geom_angle_atom_site_label_1
_geom_angle_atom_site_label_2
_geom_angle_atom_site_label_3
_geom_angle
N1 C1 C2 177.4(3)
C3 C2 C1 122.4(2)
C3 C2 H2 118.8
C1 C2 H2 118.8
C2 C3 O3 119.6(2)
C2 C3 C4 124.5(2)
O3 C3 C4 115.94(19)
O4 C4 C3 109.11(18)
O4 C4 C5 114.36(18)
C3 C4 C5 108.10(19)
O4 C4 H4 108.4
C3 C4 H4 108.4
C5 C4 H4 108.4
O5 C5 C4 107.35(19)
O5 C5 C6 109.7(2)
C4 C5 C6 109.76(19)
O5 C5 H5 110.0
C4 C5 H5 110.0
C6 C5 H5 110.0
O6 C6 C7 103.34(19)
O6 C6 C5 113.20(19)
C7 C6 C5 112.30(19)
O6 C6 H6 109.3
C7 C6 H6 109.3
C5 C6 H6 109.3
O3 C7 C8 106.51(19)
O3 C7 C6 110.55(19)
C8 C7 C6 112.7(2)
O3 C7 H7 109.0
C8 C7 H7 109.0
C6 C7 H7 109.0
O8 C8 C7 108.2(2)
O8 C8 H8A 110.1
C7 C8 H8A 110.1
O8 C8 H8B 110.1
C7 C8 H8B 110.1
H8A C8 H8B 108.4
O4 C9 C10 109.0(2)
O4 C9 H9A 109.9
C10 C9 H9A 109.9
O4 C9 H9B 109.9
C10 C9 H9B 109.9
H9A C9 H9B 108.3
C11 C10 C15 120.0
C11 C10 C9 120.52(15)
C15 C10 C9 119.41(14)
C10 C11 C12 120.0
C10 C11 H11 120.0
C12 C11 H11 120.0
C13 C12 C11 120.0
C13 C12 H12 120.0
C11 C12 H12 120.0
C12 C13 C14 120.0
C12 C13 H13 120.0
C14 C13 H13 120.0
C13 C14 C15 120.0
C13 C14 H14 120.0
C15 C14 H14 120.0
C14 C15 C10 120.0
C14 C15 H15 120.0
C10 C15 H15 120.0
O5 C16 C17 112.24(18)
O5 C16 H16A 109.2
C17 C16 H16A 109.2
O5 C16 H16B 109.2
C17 C16 H16B 109.2
H16A C16 H16B 107.9
C18 C17 C22 120.0
C18 C17 C16 119.27(14)
C22 C17 C16 120.44(13)
C17 C18 C19 120.0
C17 C18 H18 120.0
C19 C18 H18 120.0
C20 C19 C18 120.0
C20 C19 H19 120.0
C18 C19 H19 120.0
C19 C20 C21 120.0
C19 C20 H20 120.0
C21 C20 H20 120.0
C22 C21 C20 120.0
C22 C21 H21 120.0
C20 C21 H21 120.0
C21 C22 C17 120.0
C21 C22 H22 120.0
C17 C22 H22 120.0
O6 C23 C24 106.38(18)
O6 C23 H23A 110.5
C24 C23 H23A 110.5
O6 C23 H23B 110.5
C24 C23 H23B 110.5
H23A C23 H23B 108.6
C25 C24 C29 120.0
C25 C24 C23 121.09(15)
C29 C24 C23 118.81(15)
C24 C25 C26 120.0
C24 C25 H25 120.0
C26 C25 H25 120.0
C27 C26 C25 120.0
C27 C26 H26 120.0
C25 C26 H26 120.0
C26 C27 C28 120.0
C26 C27 H27 120.0
C28 C27 H27 120.0
C29 C28 C27 120.0
C29 C28 H28 120.0
C27 C28 H28 120.0
C28 C29 C24 120.0
C28 C29 H29 120.0
C24 C29 H29 120.0
O8 C30 C31 113.0(2)
O8 C30 H30A 109.0
C31 C30 H30A 109.0
O8 C30 H30B 109.0
C31 C30 H30B 109.0
H30A C30 H30B 107.8
C32 C31 C36 120.0
C32 C31 C30 118.7(3)
C36 C31 C30 121.2(3)
C33 C32 C31 120.0
C33 C32 H32 120.0
C31 C32 H32 120.0
C34 C33 C32 120.0
C34 C33 H33 120.0
C32 C33 H33 120.0
C33 C34 C35 120.0
C33 C34 H34 120.0
C35 C34 H34 120.0
C36 C35 C34 120.0
C36 C35 H35 120.0
C34 C35 H35 120.0
C35 C36 C31 120.0
C35 C36 H36 120.0
C31 C36 H36 120.0
C3 O3 C7 116.44(18)
C4 O4 C9 112.11(18)
C5 O5 C16 112.31(18)
C6 O6 C23 114.75(17)
C30 O8 C8 113.2(3)

loop_
_geom_bond_atom_site_label_1
_geom_bond_atom_site_label_2
_geom_bond_distance
C1 N1 1.148(3)
C1 C2 1.425(4)
C2 C3 1.338(3)
C2 H2 0.9500
C3 O3 1.352(3)
C3 C4 1.505(3)
C4 O4 1.412(3)
C4 C5 1.529(3)
C4 H4 1.0000
C5 O5 1.429(3)
C5 C6 1.541(3)
C5 H5 1.0000
C6 O6 1.428(3)
C6 C7 1.532(3)
C6 H6 1.0000
C7 O3 1.452(3)
C7 C8 1.499(4)
C7 H7 1.0000
C8 O8 1.418(4)
C8 H8A 0.9900
C8 H8B 0.9900
C9 O4 1.443(3)
C9 C10 1.506(3)
C9 H9A 0.9900
C9 H9B 0.9900
C10 C11 1.3900
C10 C15 1.3900
C11 C12 1.3900
C11 H11 0.9500
C12 C13 1.3900
C12 H12 0.9500
C13 C14 1.3900
C13 H13 0.9500
C14 C15 1.3900
C14 H14 0.9500
C15 H15 0.9500
C16 O5 1.434(3)
C16 C17 1.514(3)
C16 H16A 0.9900
C16 H16B 0.9900
C17 C18 1.3900
C17 C22 1.3900
C18 C19 1.3900
C18 H18 0.9500
C19 C20 1.3900
C19 H19 0.9500
C20 C21 1.3900
C20 H20 0.9500
C21 C22 1.3900
C21 H21 0.9500
C22 H22 0.9500
C23 O6 1.432(3)
C23 C24 1.498(3)
C23 H23A 0.9900
C23 H23B 0.9900
C24 C25 1.3900
C24 C29 1.3900
C25 C26 1.3900
C25 H25 0.9500
C26 C27 1.3900
C26 H26 0.9500
C27 C28 1.3900
C27 H27 0.9500
C28 C29 1.3900
C28 H28 0.9500
C29 H29 0.9500
C30 O8 1.417(4)
C30 C31 1.523(3)
C30 H30A 0.9900
C30 H30B 0.9900
C31 C32 1.3900
C31 C36 1.3900
C32 C33 1.3900
C32 H32 0.9500
C33 C34 1.3900
C33 H33 0.9500
C34 C35 1.3900
C34 H34 0.9500
C35 C36 1.3900
C35 H35 0.9500
C36 H36 0.9500

loop_
_geom_torsion_atom_site_label_1
_geom_torsion_atom_site_label_2
_geom_torsion_atom_site_label_3
_geom_torsion_atom_site_label_4
_geom_torsion
N1 C1 C2 C3 151(6)
C1 C2 C3 O3 -1.7(4)
C1 C2 C3 C4 -179.2(2)
C2 C3 C4 O4 6.4(3)
O3 C3 C4 O4 -171.18(19)
C2 C3 C4 C5 131.4(2)
O3 C3 C4 C5 -46.3(3)
O4 C4 C5 O5 61.6(3)
C3 C4 C5 O5 -60.2(2)
O4 C4 C5 C6 -179.28(19)
C3 C4 C5 C6 59.0(3)
O5 C5 C6 O6 -142.58(18)
C4 C5 C6 O6 99.7(2)
O5 C5 C6 C7 100.9(2)
C4 C5 C6 C7 -16.8(3)
O6 C6 C7 O3 -161.04(18)
C5 C6 C7 O3 -38.7(3)
O6 C6 C7 C8 79.9(2)
C5 C6 C7 C8 -157.8(2)
O3 C7 C8 O8 -59.9(2)
C6 C7 C8 O8 61.4(3)
O4 C9 C10 C11 -66.5(3)
O4 C9 C10 C15 116.43(19)
C15 C10 C11 C12 0.0
C9 C10 C11 C12 -177.1(2)
C10 C11 C12 C13 0.0
C11 C12 C13 C14 0.0
C12 C13 C14 C15 0.0
C13 C14 C15 C10 0.0
C11 C10 C15 C14 0.0
C9 C10 C15 C14 177.1(2)
O5 C16 C17 C18 47.1(2)
O5 C16 C17 C22 -139.03(16)
C22 C17 C18 C19 0.0
C16 C17 C18 C19 173.86(19)
C17 C18 C19 C20 0.0
C18 C19 C20 C21 0.0
C19 C20 C21 C22 0.0
C20 C21 C22 C17 0.0
C18 C17 C22 C21 0.0
C16 C17 C22 C21 -173.79(19)
O6 C23 C24 C25 105.48(19)
O6 C23 C24 C29 -70.9(2)
C29 C24 C25 C26 0.0
C23 C24 C25 C26 -176.29(16)
C24 C25 C26 C27 0.0
C25 C26 C27 C28 0.0
C26 C27 C28 C29 0.0
C27 C28 C29 C24 0.0
C25 C24 C29 C28 0.0
C23 C24 C29 C28 176.38(16)
O8 C30 C31 C32 54.4(5)
O8 C30 C31 C36 -129.9(4)
C36 C31 C32 C33 0.0
C30 C31 C32 C33 175.8(3)
C31 C32 C33 C34 0.0
C32 C33 C34 C35 0.0
C33 C34 C35 C36 0.0
C34 C35 C36 C31 0.0
C32 C31 C36 C35 0.0
C30 C31 C36 C35 -175.7(3)
C2 C3 O3 C7 169.8(2)
C4 C3 O3 C7 -12.4(3)
C8 C7 O3 C3 179.7(2)
C6 C7 O3 C3 57.0(3)
C3 C4 O4 C9 -152.7(2)
C5 C4 O4 C9 86.1(2)
C10 C9 O4 C4 173.59(18)
C4 C5 O5 C16 -161.90(18)
C6 C5 O5 C16 78.9(2)
C17 C16 O5 C5 73.2(2)
C7 C6 O6 C23 -155.47(19)
C5 C6 O6 C23 82.8(2)
C24 C23 O6 C6 172.53(19)
C31 C30 O8 C8 85.1(4)
C7 C8 O8 C30 -160.6(2)

loop_
_cod_related_entry_id
_cod_related_entry_database
_cod_related_entry_code
1 ChemSpider 17246756
